data_4347411
loop_
_publ_author_name
'Jeong, So Yi'
'Lalancette, Roger A.'
'Lin, Huina'
'Lupinska, Patrycja'
'Shipman, Patrick O.'
'John, Alexandra'
'Sheridan, John B.'
'J\"akle, Frieder'

_publ_section_title
;
 &quot;Third-Generation&quot;-Type Functional Tris(2-pyridyl)borate
 Ligands and Their Transition-Metal Complexes.
;
_journal_issue 7
_journal_name_full 'Inorganic chemistry'
_journal_page_first 3605
_journal_page_last 3615
_journal_paper_doi 10.1021/acs.inorgchem.6b00124
_journal_volume 55
_journal_year 2016
_chemical_formula_moiety '2(C42 H40 B3 Br N6 O2 Ru), 2(C7 H8), C7'
_chemical_formula_sum 'C105 H96 B6 Br2 N12 O4 Ru2'
_chemical_formula_weight 2016.76
_space_group_crystal_system triclinic
_space_group_IT_number 2
_space_group_name_Hall '-P 1'
_space_group_name_H-M_alt 'P -1'
_atom_sites_solution_hydrogens mixed
_atom_sites_solution_primary direct
_atom_sites_solution_secondary difmap
_audit_creation_method SHELXL-2014/7
_cell_angle_alpha 96.766(2)
_cell_angle_beta 94.743(2)
_cell_angle_gamma 94.685(2)
_cell_formula_units_Z 1
_cell_length_a 12.1544(3)
_cell_length_b 12.3906(3)
_cell_length_c 15.7667(4)
_cell_measurement_reflns_used 9950
_cell_measurement_temperature 100(2)
_cell_measurement_theta_max 68.27
_cell_measurement_theta_min 2.83
_cell_volume 2339.81(10)
_computing_cell_refinement 'APEX 2'
_computing_data_collection 'APEX 2 (Bruker, 2006)'
_computing_data_reduction 'SAINT (Bruker, 2005)'
_computing_molecular_graphics SHELXTL
_computing_publication_material SHELXTL
_computing_structure_refinement 'SHELXL-2014/7 (Sheldrick, 2014)'
_computing_structure_solution 'SHELXTL (Sheldrick, 2008b)'
_diffrn_ambient_temperature 100(2)
_diffrn_measured_fraction_theta_full 0.916
_diffrn_measured_fraction_theta_max 0.899
_diffrn_measurement_device_type 'Bruker SMART CCD Apex-II area-detector'
_diffrn_measurement_method '\f and \w'
_diffrn_radiation_type CuK\a
_diffrn_radiation_wavelength 1.54178
_diffrn_reflns_av_R_equivalents 0.0407
_diffrn_reflns_av_unetI/netI 0.0514
_diffrn_reflns_Laue_measured_fraction_full 0.916
_diffrn_reflns_Laue_measured_fraction_max 0.899
_diffrn_reflns_limit_h_max 14
_diffrn_reflns_limit_h_min -14
_diffrn_reflns_limit_k_max 14
_diffrn_reflns_limit_k_min -14
_diffrn_reflns_limit_l_max 18
_diffrn_reflns_limit_l_min -17
_diffrn_reflns_number 21699
_diffrn_reflns_point_group_measured_fraction_full 0.916
_diffrn_reflns_point_group_measured_fraction_max 0.899
_diffrn_reflns_theta_full 67.679
_diffrn_reflns_theta_max 68.683
_diffrn_reflns_theta_min 2.835
_diffrn_source 'fine-focus sealed tube'
_exptl_absorpt_coefficient_mu 4.088
_exptl_absorpt_correction_type numerical
_exptl_absorpt_process_details 'SADABS (Sheldrick, 2008a)'
_exptl_crystal_colour orange
_exptl_crystal_density_diffrn 1.431
_exptl_crystal_description parallelepiped
_exptl_crystal_F_000 1030
_exptl_crystal_size_max 0.265
_exptl_crystal_size_mid 0.194
_exptl_crystal_size_min 0.074
_exptl_transmission_factor_max 0.782
_exptl_transmission_factor_min 0.555
_refine_diff_density_max 1.712
_refine_diff_density_min -0.787
_refine_diff_density_rms 0.127
_refine_ls_extinction_method none
_refine_ls_goodness_of_fit_ref 1.044
_refine_ls_hydrogen_treatment constr
_refine_ls_matrix_type full
_refine_ls_number_parameters 620
_refine_ls_number_reflns 7770
_refine_ls_number_restraints 0
_refine_ls_restrained_S_all 1.044
_refine_ls_R_factor_all 0.0668
_refine_ls_R_factor_gt 0.0540
_refine_ls_shift/su_max 0.001
_refine_ls_shift/su_mean 0.000
_refine_ls_structure_factor_coef Fsqd
_refine_ls_weighting_details 'w=1/[\s^2^(Fo^2^)+(0.0954P)^2^+2.6230P] where P=(Fo^2^+2Fc^2^)/3'
_refine_ls_weighting_scheme calc
_refine_ls_wR_factor_gt 0.1452
_refine_ls_wR_factor_ref 0.1538
_reflns_Friedel_coverage 0.000
_reflns_number_gt 6404
_reflns_number_total 7770
_reflns_threshold_expression 'I > 2\s(I)'
_cod_data_source_file ic6b00124_si_002.cif
_cod_data_source_block RuTpybBpinTpybBr
_cod_original_cell_volume 2339.8(1)
_cod_database_code 4347411
_shelx_shelxl_version_number 2014/7
_shelx_space_group_comment
;
The symmetry employed for this shelxl refinement is uniquely defined
by the following loop, which should always be used as a source of
symmetry information in preference to the above space-group names.
They are only intended as comments.
;
_exptl_absorpt_special_details 'crystal mounted on a Cryoloop using Paratone-N'

loop_
_space_group_symop_operation_xyz
'x, y, z'
'-x, -y, -z'

loop_
_atom_site_label
_atom_site_type_symbol
_atom_site_fract_x
_atom_site_fract_y
_atom_site_fract_z
_atom_site_U_iso_or_equiv
_atom_site_adp_type
_atom_site_occupancy
_atom_site_site_symmetry_order
_atom_site_calc_flag
_atom_site_refinement_flags_posn
_atom_site_refinement_flags_adp
_atom_site_refinement_flags_occupancy
Ru1 Ru 0.64120(3) 0.26849(3) 0.67313(2) 0.02060(13) Uani 1 1 d . . .
Br1 Br 0.93391(5) -0.00423(5) 0.61174(4) 0.03662(18) Uani 1 1 d . . .
O1 O 0.1749(3) 0.8890(3) 0.8329(2) 0.0301(8) Uani 1 1 d . . .
O2 O 0.3388(3) 0.9191(3) 0.9189(2) 0.0323(8) Uani 1 1 d . . .
N1 N 0.6345(3) 0.1098(3) 0.7019(2) 0.0247(9) Uani 1 1 d . . .
N2 N 0.6845(3) 0.2119(3) 0.5521(2) 0.0244(9) Uani 1 1 d . . .
N3 N 0.8075(3) 0.2908(3) 0.7163(2) 0.0255(9) Uani 1 1 d . . .
N4 N 0.6434(3) 0.4244(3) 0.6413(2) 0.0219(9) Uani 1 1 d . . .
N5 N 0.5994(3) 0.3207(3) 0.7937(2) 0.0220(9) Uani 1 1 d . . .
N6 N 0.4722(3) 0.2508(3) 0.6315(2) 0.0236(9) Uani 1 1 d . . .
B1 B 0.8165(5) 0.1043(5) 0.6347(4) 0.0296(13) Uani 1 1 d . . .
B2 B 0.4622(5) 0.4352(4) 0.7183(3) 0.0220(11) Uani 1 1 d . . .
B3 B 0.2730(5) 0.8490(5) 0.8590(4) 0.0271(13) Uani 1 1 d . . .
C1 C 0.7170(4) 0.0459(4) 0.6802(3) 0.0280(11) Uani 1 1 d . . .
C2 C 0.7078(5) -0.0623(4) 0.6962(4) 0.0364(13) Uani 1 1 d . . .
H2 H 0.7630 -0.1081 0.6790 0.044 Uiso 1 1 calc R U .
C3 C 0.6214(5) -0.1043(4) 0.7358(4) 0.0411(14) Uani 1 1 d . . .
H3 H 0.6171 -0.1781 0.7471 0.049 Uiso 1 1 calc R U .
C4 C 0.5387(5) -0.0367(4) 0.7598(4) 0.0365(13) Uani 1 1 d . . .
H4 H 0.4777 -0.0630 0.7879 0.044 Uiso 1 1 calc R U .
C5 C 0.5495(4) 0.0678(4) 0.7410(3) 0.0285(11) Uani 1 1 d . . .
H5 H 0.4938 0.1139 0.7564 0.034 Uiso 1 1 calc R U .
C6 C 0.7664(4) 0.1434(4) 0.5449(3) 0.0271(11) Uani 1 1 d . . .
C7 C 0.8036(5) 0.1144(4) 0.4649(3) 0.0344(12) Uani 1 1 d . . .
H7 H 0.8630 0.0694 0.4602 0.041 Uiso 1 1 calc R U .
C8 C 0.7552(5) 0.1505(5) 0.3925(3) 0.0387(14) Uani 1 1 d . . .
H8 H 0.7808 0.1304 0.3380 0.046 Uiso 1 1 calc R U .
C9 C 0.6689(5) 0.2163(5) 0.4002(3) 0.0362(13) Uani 1 1 d . . .
H9 H 0.6323 0.2401 0.3512 0.043 Uiso 1 1 calc R U .
C10 C 0.6375(4) 0.2462(4) 0.4813(3) 0.0284(11) Uani 1 1 d . . .
H10 H 0.5799 0.2932 0.4872 0.034 Uiso 1 1 calc R U .
C11 C 0.8760(4) 0.2117(4) 0.6950(3) 0.0265(11) Uani 1 1 d . . .
C12 C 0.9882(5) 0.2315(5) 0.7239(3) 0.0356(13) Uani 1 1 d . . .
H12 H 1.0365 0.1770 0.7095 0.043 Uiso 1 1 calc R U .
C13 C 1.0311(5) 0.3275(5) 0.7727(4) 0.0375(13) Uani 1 1 d . . .
H13 H 1.1080 0.3396 0.7911 0.045 Uiso 1 1 calc R U .
C14 C 0.9597(5) 0.4067(5) 0.7946(3) 0.0349(13) Uani 1 1 d . . .
H14 H 0.9861 0.4734 0.8290 0.042 Uiso 1 1 calc R U .
C15 C 0.8495(4) 0.3847(4) 0.7646(3) 0.0295(11) Uani 1 1 d . . .
H15 H 0.8004 0.4385 0.7787 0.035 Uiso 1 1 calc R U .
C16 C 0.5584(4) 0.4846(4) 0.6612(3) 0.0230(10) Uani 1 1 d . . .
C17 C 0.5520(4) 0.5838(4) 0.6273(3) 0.0277(11) Uani 1 1 d . . .
H17 H 0.4912 0.6252 0.6383 0.033 Uiso 1 1 calc R U .
C18 C 0.6320(4) 0.6229(4) 0.5783(3) 0.0323(12) Uani 1 1 d . . .
H18 H 0.6263 0.6904 0.5560 0.039 Uiso 1 1 calc R U .
C19 C 0.7199(5) 0.5627(4) 0.5622(3) 0.0327(12) Uani 1 1 d . . .
H19 H 0.7771 0.5883 0.5300 0.039 Uiso 1 1 calc R U .
C20 C 0.7224(4) 0.4633(4) 0.5947(3) 0.0264(11) Uani 1 1 d . . .
H20 H 0.7825 0.4208 0.5837 0.032 Uiso 1 1 calc R U .
C21 C 0.5165(4) 0.3868(4) 0.8034(3) 0.0232(10) Uani 1 1 d . . .
C22 C 0.4764(4) 0.4042(4) 0.8839(3) 0.0266(11) Uani 1 1 d . . .
H22 H 0.4165 0.4480 0.8910 0.032 Uiso 1 1 calc R U .
C23 C 0.5215(5) 0.3594(4) 0.9534(3) 0.0330(13) Uani 1 1 d . . .
H23 H 0.4924 0.3711 1.0075 0.040 Uiso 1 1 calc R U .
C24 C 0.6094(5) 0.2974(4) 0.9429(3) 0.0318(12) Uani 1 1 d . . .
H24 H 0.6437 0.2674 0.9900 0.038 Uiso 1 1 calc R U .
C25 C 0.6468(5) 0.2798(4) 0.8627(3) 0.0304(12) Uani 1 1 d . . .
H25 H 0.7079 0.2376 0.8554 0.036 Uiso 1 1 calc R U .
C26 C 0.4023(4) 0.3269(4) 0.6577(3) 0.0240(11) Uani 1 1 d . . .
C27 C 0.2888(4) 0.3036(4) 0.6307(3) 0.0303(12) Uani 1 1 d . . .
H27 H 0.2388 0.3538 0.6506 0.036 Uiso 1 1 calc R U .
C28 C 0.2471(5) 0.2117(4) 0.5772(4) 0.0351(13) Uani 1 1 d . . .
H28 H 0.1700 0.1986 0.5597 0.042 Uiso 1 1 calc R U .
C29 C 0.3211(5) 0.1381(4) 0.5489(3) 0.0323(12) Uani 1 1 d . . .
H29 H 0.2959 0.0745 0.5103 0.039 Uiso 1 1 calc R U .
C30 C 0.4306(4) 0.1594(4) 0.5781(3) 0.0277(11) Uani 1 1 d . . .
H30 H 0.4803 0.1078 0.5603 0.033 Uiso 1 1 calc R U .
C31 C 0.3925(4) 0.5373(4) 0.7524(3) 0.0228(10) Uani 1 1 d . . .
C32 C 0.4591(4) 0.6226(4) 0.8058(3) 0.0261(11) Uani 1 1 d . . .
H32 H 0.5353 0.6135 0.8186 0.031 Uiso 1 1 calc R U .
C33 C 0.4201(4) 0.7164(4) 0.8396(3) 0.0250(11) Uani 1 1 d . . .
H33 H 0.4693 0.7691 0.8759 0.030 Uiso 1 1 calc R U .
C34 C 0.3104(4) 0.7375(4) 0.8226(3) 0.0267(11) Uani 1 1 d . . .
C35 C 0.2438(4) 0.6566(4) 0.7702(3) 0.0324(12) Uani 1 1 d . . .
H35 H 0.1680 0.6669 0.7570 0.039 Uiso 1 1 calc R U .
C36 C 0.2845(5) 0.5598(4) 0.7358(3) 0.0316(12) Uani 1 1 d . . .
H36 H 0.2351 0.5074 0.6994 0.038 Uiso 1 1 calc R U .
C37 C 0.1839(5) 1.0049(4) 0.8689(3) 0.0329(12) Uani 1 1 d . . .
C38 C 0.2239(5) 1.0693(5) 0.7991(4) 0.0431(15) Uani 1 1 d . . .
H38A H 0.2983 1.0508 0.7869 0.065 Uiso 1 1 calc R U .
H38B H 0.2262 1.1476 0.8186 0.065 Uiso 1 1 calc R U .
H38C H 0.1729 1.0511 0.7470 0.065 Uiso 1 1 calc R U .
C39 C 0.0702(5) 1.0326(5) 0.8902(4) 0.0457(15) Uani 1 1 d . . .
H39A H 0.0212 1.0284 0.8371 0.069 Uiso 1 1 calc R U .
H39B H 0.0752 1.1068 0.9207 0.069 Uiso 1 1 calc R U .
H39C H 0.0402 0.9808 0.9266 0.069 Uiso 1 1 calc R U .
C40 C 0.2723(5) 1.0088(4) 0.9476(4) 0.0375(13) Uani 1 1 d . . .
C41 C 0.2231(6) 0.9783(5) 1.0287(4) 0.0507(16) Uani 1 1 d . . .
H41A H 0.1721 0.9120 1.0143 0.076 Uiso 1 1 calc R U .
H41B H 0.1828 1.0381 1.0530 0.076 Uiso 1 1 calc R U .
H41C H 0.2830 0.9651 1.0708 0.076 Uiso 1 1 calc R U .
C42 C 0.3496(6) 1.1117(5) 0.9662(5) 0.0559(18) Uani 1 1 d . . .
H42A H 0.4003 1.1075 1.0171 0.084 Uiso 1 1 calc R U .
H42B H 0.3064 1.1746 0.9765 0.084 Uiso 1 1 calc R U .
H42C H 0.3925 1.1200 0.9170 0.084 Uiso 1 1 calc R U .
C43 C 0.8900(9) 0.7096(7) 0.8487(6) 0.079(3) Uani 1 1 d . . .
H43 H 0.9049 0.7493 0.8010 0.095 Uiso 0.412 1 d . U P
C44 C 0.9741(6) 0.7092(6) 0.9178(5) 0.061(2) Uani 1 1 d . . .
H44 H 1.0450 0.7477 0.9177 0.073 Uiso 1 1 calc R U .
C45 C 0.9502(7) 0.6527(6) 0.9830(5) 0.0614(19) Uani 1 1 d . . .
H45 H 1.0050 0.6517 1.0295 0.074 Uiso 1 1 calc R U .
C46 C 0.8481(7) 0.5965(7) 0.9836(6) 0.071(2) Uani 1 1 d . . .
H46 H 0.8339 0.5551 1.0319 0.085 Uiso 0.588 1 d . U P
C47 C 0.7689(7) 0.5973(7) 0.9208(7) 0.081(3) Uani 1 1 d . . .
H47 H 0.6982 0.5597 0.9236 0.097 Uiso 1 1 calc R U .
C48 C 0.7875(7) 0.6505(7) 0.8534(7) 0.076(3) Uani 1 1 d . . .
H48 H 0.7304 0.6482 0.8080 0.091 Uiso 1 1 calc R U .
C49 C 0.9058(11) 0.7620(11) 0.7800(9) 0.067(4) Uani 0.588 1 d . . P
H49A H 0.8698 0.7173 0.7282 0.101 Uiso 0.588 1 calc R U P
H49B H 0.9854 0.7747 0.7747 0.101 Uiso 0.588 1 calc R U P
H49C H 0.8736 0.8321 0.7872 0.101 Uiso 0.588 1 calc R U P
C49A C 0.8032(16) 0.5254(19) 1.0336(13) 0.080(6) Uani 0.412 1 d . . P
H49D H 0.7799 0.5661 1.0851 0.119 Uiso 0.412 1 calc R U P
H49E H 0.8587 0.4768 1.0504 0.119 Uiso 0.412 1 calc R U P
H49F H 0.7389 0.4819 1.0014 0.119 Uiso 0.412 1 calc R U P
C100 C 1.0053(6) 0.4527(13) 0.5631(7) 0.085(3) Uani 1 1 d . . .
C101 C 1.0128(8) 0.6558(12) 0.5788(9) 0.108(4) Uani 1 1 d . . .
C102 C 1.0131(11) 0.5559(19) 0.6112(13) 0.080(6) Uani 0.5 1 d . . P
C103 C 1.0059(13) 0.649(2) 0.4852(17) 0.099(8) Uani 0.5 1 d . . P
C104 C 0.9935(12) 0.449(2) 0.4701(13) 0.098(9) Uani 0.5 1 d . . P

loop_
_atom_site_aniso_label
_atom_site_aniso_U_11
_atom_site_aniso_U_22
_atom_site_aniso_U_33
_atom_site_aniso_U_23
_atom_site_aniso_U_13
_atom_site_aniso_U_12
Ru1 0.0261(2) 0.0203(2) 0.0178(2) 0.00318(13) 0.00547(15) 0.01144(15)
Br1 0.0393(4) 0.0388(3) 0.0351(3) 0.0028(2) 0.0083(3) 0.0214(3)
O1 0.033(2) 0.0280(19) 0.029(2) -0.0011(14) 0.0040(16) 0.0116(16)
O2 0.038(2) 0.0284(19) 0.029(2) -0.0035(14) -0.0021(16) 0.0143(16)
N1 0.028(2) 0.024(2) 0.023(2) 0.0026(16) 0.0043(18) 0.0099(18)
N2 0.030(2) 0.027(2) 0.017(2) 0.0001(15) 0.0045(17) 0.0102(18)
N3 0.032(2) 0.027(2) 0.020(2) 0.0059(16) 0.0031(18) 0.0118(19)
N4 0.024(2) 0.026(2) 0.017(2) 0.0050(15) 0.0026(17) 0.0082(17)
N5 0.031(2) 0.0174(19) 0.019(2) 0.0039(14) 0.0040(17) 0.0090(17)
N6 0.029(2) 0.022(2) 0.023(2) 0.0061(15) 0.0051(18) 0.0078(17)
B1 0.031(3) 0.028(3) 0.035(3) 0.003(2) 0.011(3) 0.021(3)
B2 0.021(3) 0.023(3) 0.024(3) 0.004(2) 0.006(2) 0.010(2)
B3 0.036(3) 0.026(3) 0.021(3) 0.004(2) 0.011(3) 0.006(3)
C1 0.031(3) 0.029(3) 0.026(3) 0.002(2) 0.004(2) 0.015(2)
C2 0.042(3) 0.025(3) 0.045(3) 0.007(2) 0.011(3) 0.015(2)
C3 0.051(4) 0.024(3) 0.052(4) 0.010(2) 0.012(3) 0.013(3)
C4 0.039(3) 0.031(3) 0.042(3) 0.011(2) 0.010(3) 0.005(3)
C5 0.031(3) 0.022(2) 0.035(3) 0.004(2) 0.006(2) 0.009(2)
C6 0.032(3) 0.026(3) 0.025(3) -0.0015(19) 0.009(2) 0.012(2)
C7 0.037(3) 0.037(3) 0.033(3) 0.006(2) 0.012(2) 0.012(3)
C8 0.050(4) 0.041(3) 0.029(3) 0.004(2) 0.017(3) 0.020(3)
C9 0.043(3) 0.041(3) 0.026(3) 0.006(2) 0.004(3) 0.013(3)
C10 0.036(3) 0.030(3) 0.022(3) 0.0028(19) 0.008(2) 0.014(2)
C11 0.029(3) 0.029(3) 0.025(3) 0.0083(19) 0.006(2) 0.013(2)
C12 0.033(3) 0.044(3) 0.035(3) 0.013(2) 0.002(2) 0.022(3)
C13 0.030(3) 0.043(3) 0.041(3) 0.011(3) -0.005(3) 0.008(3)
C14 0.038(3) 0.036(3) 0.031(3) 0.006(2) -0.001(3) 0.010(3)
C15 0.035(3) 0.030(3) 0.025(3) 0.006(2) 0.000(2) 0.014(2)
C16 0.028(3) 0.023(2) 0.018(2) -0.0003(18) 0.000(2) 0.005(2)
C17 0.032(3) 0.028(3) 0.028(3) 0.009(2) 0.008(2) 0.012(2)
C18 0.035(3) 0.029(3) 0.037(3) 0.018(2) 0.006(2) 0.008(2)
C19 0.032(3) 0.038(3) 0.032(3) 0.016(2) 0.010(2) 0.007(2)
C20 0.025(3) 0.031(3) 0.026(3) 0.007(2) 0.005(2) 0.010(2)
C21 0.030(3) 0.019(2) 0.021(3) 0.0019(18) 0.003(2) 0.006(2)
C22 0.031(3) 0.021(2) 0.029(3) 0.0025(19) 0.011(2) 0.009(2)
C23 0.052(4) 0.027(3) 0.023(3) 0.005(2) 0.015(3) 0.011(3)
C24 0.048(3) 0.028(3) 0.023(3) 0.010(2) 0.005(2) 0.016(3)
C25 0.043(3) 0.024(3) 0.027(3) 0.006(2) 0.009(2) 0.016(2)
C26 0.029(3) 0.026(3) 0.020(3) 0.0064(18) 0.007(2) 0.010(2)
C27 0.032(3) 0.028(3) 0.033(3) 0.004(2) 0.010(2) 0.009(2)
C28 0.027(3) 0.035(3) 0.043(3) 0.008(2) -0.001(2) 0.001(2)
C29 0.044(3) 0.024(3) 0.028(3) -0.001(2) 0.002(2) 0.004(2)
C30 0.036(3) 0.025(3) 0.023(3) 0.0019(19) 0.002(2) 0.006(2)
C31 0.035(3) 0.020(2) 0.015(2) 0.0062(17) 0.003(2) 0.008(2)
C32 0.029(3) 0.025(3) 0.027(3) 0.0049(19) 0.004(2) 0.009(2)
C33 0.035(3) 0.023(2) 0.017(2) 0.0020(18) 0.001(2) 0.004(2)
C34 0.034(3) 0.027(3) 0.021(3) 0.0036(19) 0.007(2) 0.010(2)
C35 0.027(3) 0.035(3) 0.036(3) -0.001(2) 0.004(2) 0.014(2)
C36 0.037(3) 0.025(3) 0.031(3) -0.005(2) 0.002(2) 0.006(2)
C37 0.036(3) 0.025(3) 0.039(3) -0.003(2) 0.004(2) 0.015(2)
C38 0.051(4) 0.037(3) 0.048(4) 0.014(3) 0.011(3) 0.022(3)
C39 0.048(4) 0.037(3) 0.056(4) 0.000(3) 0.015(3) 0.021(3)
C40 0.048(4) 0.031(3) 0.034(3) -0.005(2) 0.001(3) 0.019(3)
C41 0.063(4) 0.055(4) 0.034(3) -0.006(3) 0.005(3) 0.022(3)
C42 0.062(5) 0.032(3) 0.067(5) -0.014(3) -0.009(4) 0.009(3)
C43 0.122(8) 0.055(5) 0.071(6) 0.010(4) 0.026(5) 0.046(5)
C44 0.058(5) 0.048(4) 0.070(5) -0.017(3) 0.001(4) 0.002(3)
C45 0.066(5) 0.063(5) 0.049(4) -0.008(3) 0.004(4) -0.001(4)
C46 0.062(5) 0.057(5) 0.091(6) -0.010(4) 0.021(5) 0.005(4)
C47 0.055(5) 0.057(5) 0.126(9) -0.023(5) 0.015(6) 0.018(4)
C48 0.041(5) 0.071(6) 0.106(8) -0.029(5) -0.009(5) 0.018(4)
C49 0.052(8) 0.071(9) 0.080(10) 0.016(7) -0.004(7) 0.014(7)
C49A 0.054(12) 0.110(18) 0.069(13) -0.002(11) 0.015(10) -0.017(12)
C100 0.023(4) 0.154(11) 0.085(8) 0.068(8) -0.004(4) -0.015(6)
C101 0.053(6) 0.160(12) 0.111(10) 0.044(9) -0.005(6) -0.013(7)
C102 0.028(8) 0.134(18) 0.080(14) 0.064(12) -0.034(8) -0.023(9)
C103 0.019(8) 0.15(2) 0.14(2) 0.089(18) 0.001(10) -0.006(11)
C104 0.018(7) 0.20(3) 0.075(18) 0.039(15) -0.017(9) -0.018(12)

loop_
_atom_type_symbol
_atom_type_description
_atom_type_scat_dispersion_real
_atom_type_scat_dispersion_imag
_atom_type_scat_source
C C 0.0181 0.0091 'International Tables Vol C Tables 4.2.6.8 and 6.1.1.4'
H H 0.0000 0.0000 'International Tables Vol C Tables 4.2.6.8 and 6.1.1.4'
B B 0.0090 0.0039 'International Tables Vol C Tables 4.2.6.8 and 6.1.1.4'
N N 0.0311 0.0180 'International Tables Vol C Tables 4.2.6.8 and 6.1.1.4'
O O 0.0492 0.0322 'International Tables Vol C Tables 4.2.6.8 and 6.1.1.4'
Br Br -0.6763 1.2805 'International Tables Vol C Tables 4.2.6.8 and 6.1.1.4'
Ru Ru 0.0552 3.2960 'International Tables Vol C Tables 4.2.6.8 and 6.1.1.4'

loop_
_geom_angle_atom_site_label_1
_geom_angle_atom_site_label_2
_geom_angle_atom_site_label_3
_geom_angle
_geom_angle_site_symmetry_1
_geom_angle_site_symmetry_3
N4 Ru1 N5 90.81(14) . .
N4 Ru1 N3 91.77(16) . .
N5 Ru1 N3 90.71(16) . .
N4 Ru1 N1 178.01(15) . .
N5 Ru1 N1 90.10(15) . .
N3 Ru1 N1 89.99(16) . .
N4 Ru1 N2 90.61(15) . .
N5 Ru1 N2 178.54(14) . .
N3 Ru1 N2 88.90(16) . .
N1 Ru1 N2 88.49(15) . .
N4 Ru1 N6 86.95(15) . .
N5 Ru1 N6 88.05(15) . .
N3 Ru1 N6 178.20(15) . .
N1 Ru1 N6 91.31(16) . .
N2 Ru1 N6 92.37(16) . .
B3 O1 C37 106.6(4) . .
B3 O2 C40 107.2(4) . .
C5 N1 C1 119.3(4) . .
C5 N1 Ru1 121.0(3) . .
C1 N1 Ru1 119.7(3) . .
C10 N2 C6 119.3(4) . .
C10 N2 Ru1 121.2(3) . .
C6 N2 Ru1 119.4(3) . .
C15 N3 C11 119.6(4) . .
C15 N3 Ru1 120.0(3) . .
C11 N3 Ru1 120.4(3) . .
C20 N4 C16 120.3(4) . .
C20 N4 Ru1 120.6(3) . .
C16 N4 Ru1 118.9(3) . .
C21 N5 C25 120.0(4) . .
C21 N5 Ru1 119.9(3) . .
C25 N5 Ru1 119.7(3) . .
C30 N6 C26 119.5(4) . .
C30 N6 Ru1 118.6(3) . .
C26 N6 Ru1 121.9(3) . .
C1 B1 C11 111.5(4) . .
C1 B1 C6 109.5(4) . .
C11 B1 C6 107.6(4) . .
C1 B1 Br1 109.2(3) . .
C11 B1 Br1 108.5(4) . .
C6 B1 Br1 110.5(3) . .
C26 B2 C31 122.0(4) . .
C26 B2 C21 103.8(4) . .
C31 B2 C21 107.3(4) . .
C26 B2 C16 104.6(4) . .
C31 B2 C16 107.1(4) . .
C21 B2 C16 112.0(4) . .
O2 B3 O1 113.6(5) . .
O2 B3 C34 121.6(5) . .
O1 B3 C34 124.7(5) . .
N1 C1 C2 118.6(5) . .
N1 C1 B1 115.6(4) . .
C2 C1 B1 125.7(4) . .
C3 C2 C1 121.6(5) . .
C3 C2 H2 119.2 . .
C1 C2 H2 119.2 . .
C2 C3 C4 119.0(5) . .
C2 C3 H3 120.5 . .
C4 C3 H3 120.5 . .
C5 C4 C3 117.4(5) . .
C5 C4 H4 121.3 . .
C3 C4 H4 121.3 . .
N1 C5 C4 123.9(5) . .
N1 C5 H5 118.0 . .
C4 C5 H5 118.0 . .
N2 C6 C7 119.6(5) . .
N2 C6 B1 115.5(4) . .
C7 C6 B1 124.8(5) . .
C8 C7 C6 120.7(5) . .
C8 C7 H7 119.7 . .
C6 C7 H7 119.7 . .
C7 C8 C9 119.1(5) . .
C7 C8 H8 120.5 . .
C9 C8 H8 120.5 . .
C10 C9 C8 118.2(5) . .
C10 C9 H9 120.9 . .
C8 C9 H9 120.9 . .
N2 C10 C9 123.0(5) . .
N2 C10 H10 118.5 . .
C9 C10 H10 118.5 . .
N3 C11 C12 118.3(5) . .
N3 C11 B1 115.0(4) . .
C12 C11 B1 126.7(5) . .
C13 C12 C11 122.0(5) . .
C13 C12 H12 119.0 . .
C11 C12 H12 119.0 . .
C12 C13 C14 118.9(5) . .
C12 C13 H13 120.6 . .
C14 C13 H13 120.6 . .
C15 C14 C13 117.6(5) . .
C15 C14 H14 121.2 . .
C13 C14 H14 121.2 . .
N3 C15 C14 123.5(5) . .
N3 C15 H15 118.2 . .
C14 C15 H15 118.2 . .
N4 C16 C17 118.0(4) . .
N4 C16 B2 119.4(4) . .
C17 C16 B2 122.4(4) . .
C18 C17 C16 121.7(5) . .
C18 C17 H17 119.1 . .
C16 C17 H17 119.1 . .
C19 C18 C17 119.1(5) . .
C19 C18 H18 120.5 . .
C17 C18 H18 120.5 . .
C18 C19 C20 117.9(5) . .
C18 C19 H19 121.1 . .
C20 C19 H19 121.1 . .
N4 C20 C19 122.9(5) . .
N4 C20 H20 118.5 . .
C19 C20 H20 118.5 . .
N5 C21 C22 118.2(4) . .
N5 C21 B2 118.4(4) . .
C22 C21 B2 123.2(4) . .
C23 C22 C21 121.8(5) . .
C23 C22 H22 119.1 . .
C21 C22 H22 119.1 . .
C24 C23 C22 118.7(4) . .
C24 C23 H23 120.7 . .
C22 C23 H23 120.7 . .
C23 C24 C25 118.7(5) . .
C23 C24 H24 120.7 . .
C25 C24 H24 120.7 . .
N5 C25 C24 122.4(5) . .
N5 C25 H25 118.8 . .
C24 C25 H25 118.8 . .
N6 C26 C27 117.4(4) . .
N6 C26 B2 115.2(4) . .
C27 C26 B2 127.4(4) . .
C28 C27 C26 123.0(5) . .
C28 C27 H27 118.5 . .
C26 C27 H27 118.5 . .
C27 C28 C29 118.1(5) . .
C27 C28 H28 120.9 . .
C29 C28 H28 120.9 . .
C30 C29 C28 118.5(5) . .
C30 C29 H29 120.8 . .
C28 C29 H29 120.8 . .
N6 C30 C29 123.5(5) . .
N6 C30 H30 118.3 . .
C29 C30 H30 118.3 . .
C36 C31 C32 113.5(4) . .
C36 C31 B2 133.0(5) . .
C32 C31 B2 113.4(4) . .
C33 C32 C31 123.8(5) . .
C33 C32 H32 118.1 . .
C31 C32 H32 118.1 . .
C32 C33 C34 121.9(5) . .
C32 C33 H33 119.1 . .
C34 C33 H33 119.1 . .
C35 C34 C33 115.7(5) . .
C35 C34 B3 125.0(5) . .
C33 C34 B3 119.2(5) . .
C34 C35 C36 122.1(5) . .
C34 C35 H35 118.9 . .
C36 C35 H35 118.9 . .
C31 C36 C35 123.0(5) . .
C31 C36 H36 118.5 . .
C35 C36 H36 118.5 . .
O1 C37 C39 107.7(4) . .
O1 C37 C38 106.4(4) . .
C39 C37 C38 110.8(5) . .
O1 C37 C40 102.3(4) . .
C39 C37 C40 115.5(5) . .
C38 C37 C40 113.2(5) . .
C37 C38 H38A 109.5 . .
C37 C38 H38B 109.5 . .
H38A C38 H38B 109.5 . .
C37 C38 H38C 109.5 . .
H38A C38 H38C 109.5 . .
H38B C38 H38C 109.5 . .
C37 C39 H39A 109.5 . .
C37 C39 H39B 109.5 . .
H39A C39 H39B 109.5 . .
C37 C39 H39C 109.5 . .
H39A C39 H39C 109.5 . .
H39B C39 H39C 109.5 . .
O2 C40 C42 107.5(5) . .
O2 C40 C41 106.2(4) . .
C42 C40 C41 111.5(5) . .
O2 C40 C37 101.7(4) . .
C42 C40 C37 115.3(5) . .
C41 C40 C37 113.5(5) . .
C40 C41 H41A 109.5 . .
C40 C41 H41B 109.5 . .
H41A C41 H41B 109.5 . .
C40 C41 H41C 109.5 . .
H41A C41 H41C 109.5 . .
H41B C41 H41C 109.5 . .
C40 C42 H42A 109.5 . .
C40 C42 H42B 109.5 . .
H42A C42 H42B 109.5 . .
C40 C42 H42C 109.5 . .
H42A C42 H42C 109.5 . .
H42B C42 H42C 109.5 . .
C49 C43 C48 119.4(11) . .
C49 C43 C44 123.1(11) . .
C48 C43 C44 117.5(8) . .
C49 C43 H43 3.0 . .
C48 C43 H43 122.3 . .
C44 C43 H43 120.2 . .
C45 C44 C43 118.3(8) . .
C45 C44 H44 120.8 . .
C43 C44 H44 120.8 . .
C44 C45 C46 121.2(8) . .
C44 C45 H45 119.4 . .
C46 C45 H45 119.4 . .
C47 C46 C49A 103.4(12) . .
C47 C46 C45 121.3(9) . .
C49A C46 C45 135.0(13) . .
C47 C46 H46 119.7 . .
C49A C46 H46 16.9 . .
C45 C46 H46 119.0 . .
C46 C47 C48 120.7(9) . .
C46 C47 H47 119.7 . .
C48 C47 H47 119.7 . .
C47 C48 C43 121.0(9) . .
C47 C48 H48 119.5 . .
C43 C48 H48 119.5 . .
C43 C49 H43 7.6 . .
C43 C49 H49A 109.5 . .
H43 C49 H49A 116.3 . .
C43 C49 H49B 109.5 . .
H43 C49 H49B 103.0 . .
H49A C49 H49B 109.5 . .
C43 C49 H49C 109.5 . .
H43 C49 H49C 108.9 . .
H49A C49 H49C 109.5 . .
H49B C49 H49C 109.5 . .
C46 C49A H46 34.5 . .
C46 C49A H49D 109.5 . .
H46 C49A H49D 90.8 . .
C46 C49A H49E 109.5 . .
H46 C49A H49E 90.0 . .
H49D C49A H49E 109.5 . .
C46 C49A H49F 109.5 . .
H46 C49A H49F 144.0 . .
H49D C49A H49F 109.5 . .
H49E C49A H49F 109.5 . .
C104 C100 C103 125.0(16) 2_766 2_766
C104 C100 C102 54.4(12) 2_766 .
C103 C100 C102 178.2(12) 2_766 .
C104 C100 C104 63(2) 2_766 .
C103 C100 C104 62.4(16) 2_766 .
C102 C100 C104 116.9(18) . .
C102 C101 C104 53.7(14) . 2_766
C102 C101 C103 115.2(19) . .
C104 C101 C103 61.5(16) 2_766 .
C104 C102 C101 64.3(16) 2_766 .
C104 C102 C100 62.1(18) 2_766 .
C101 C102 C100 126.4(17) . .
C100 C103 C101 119.0(17) 2_766 .
C100 C103 C104 61.1(16) 2_766 2_766
C101 C103 C104 57.9(12) . 2_766
C102 C104 C100 63.5(16) 2_766 2_766
C102 C104 C101 62.0(17) 2_766 2_766
C100 C104 C101 125.5(18) 2_766 2_766
C102 C104 C100 178(2) 2_766 .
C100 C104 C100 117(2) 2_766 .
C101 C104 C100 117(2) 2_766 .
C102 C104 C103 123(3) 2_766 2_766
C100 C104 C103 174(2) 2_766 2_766
C101 C104 C103 60.6(19) 2_766 2_766
C100 C104 C103 56.4(14) . 2_766
C102 C104 C104 125(3) 2_766 2_766
C100 C104 C104 61(2) 2_766 2_766
C101 C104 C104 173(3) 2_766 2_766
C100 C104 C104 56.3(14) . 2_766
C103 C104 C104 113(2) 2_766 2_766

loop_
_geom_bond_atom_site_label_1
_geom_bond_atom_site_label_2
_geom_bond_distance
_geom_bond_site_symmetry_2
Ru1 N4 2.051(4) .
Ru1 N5 2.053(4) .
Ru1 N3 2.065(4) .
Ru1 N1 2.066(4) .
Ru1 N2 2.079(4) .
Ru1 N6 2.090(4) .
Br1 B1 2.064(5) .
O1 B3 1.378(7) .
O1 C37 1.472(6) .
O2 B3 1.361(7) .
O2 C40 1.477(6) .
N1 C5 1.346(6) .
N1 C1 1.368(6) .
N2 C10 1.341(6) .
N2 C6 1.363(6) .
N3 C15 1.351(7) .
N3 C11 1.366(6) .
N4 C20 1.348(6) .
N4 C16 1.358(6) .
N5 C21 1.357(6) .
N5 C25 1.359(6) .
N6 C30 1.363(6) .
N6 C26 1.371(6) .
B1 C1 1.619(8) .
B1 C11 1.622(8) .
B1 C6 1.637(8) .
B2 C26 1.633(7) .
B2 C31 1.642(7) .
B2 C21 1.645(7) .
B2 C16 1.655(7) .
B3 C34 1.551(7) .
C1 C2 1.390(7) .
C2 C3 1.364(8) .
C2 H2 0.9500 .
C3 C4 1.407(8) .
C3 H3 0.9500 .
C4 C5 1.360(7) .
C4 H4 0.9500 .
C5 H5 0.9500 .
C6 C7 1.391(7) .
C7 C8 1.379(8) .
C7 H7 0.9500 .
C8 C9 1.385(8) .
C8 H8 0.9500 .
C9 C10 1.382(7) .
C9 H9 0.9500 .
C10 H10 0.9500 .
C11 C12 1.394(7) .
C12 C13 1.377(8) .
C12 H12 0.9500 .
C13 C14 1.394(8) .
C13 H13 0.9500 .
C14 C15 1.378(8) .
C14 H14 0.9500 .
C15 H15 0.9500 .
C16 C17 1.402(6) .
C17 C18 1.383(7) .
C17 H17 0.9500 .
C18 C19 1.376(7) .
C18 H18 0.9500 .
C19 C20 1.390(7) .
C19 H19 0.9500 .
C20 H20 0.9500 .
C21 C22 1.396(6) .
C22 C23 1.380(7) .
C22 H22 0.9500 .
C23 C24 1.376(7) .
C23 H23 0.9500 .
C24 C25 1.378(7) .
C24 H24 0.9500 .
C25 H25 0.9500 .
C26 C27 1.406(7) .
C27 C28 1.369(7) .
C27 H27 0.9500 .
C28 C29 1.394(8) .
C28 H28 0.9500 .
C29 C30 1.366(8) .
C29 H29 0.9500 .
C30 H30 0.9500 .
C31 C36 1.375(7) .
C31 C32 1.421(7) .
C32 C33 1.358(7) .
C32 H32 0.9500 .
C33 C34 1.391(7) .
C33 H33 0.9500 .
C34 C35 1.379(7) .
C35 C36 1.402(7) .
C35 H35 0.9500 .
C36 H36 0.9500 .
C37 C39 1.506(8) .
C37 C38 1.522(8) .
C37 C40 1.567(8) .
C38 H38A 0.9800 .
C38 H38B 0.9800 .
C38 H38C 0.9800 .
C39 H39A 0.9800 .
C39 H39B 0.9800 .
C39 H39C 0.9800 .
C40 C42 1.505(8) .
C40 C41 1.529(8) .
C41 H41A 0.9800 .
C41 H41B 0.9800 .
C41 H41C 0.9800 .
C42 H42A 0.9800 .
C42 H42B 0.9800 .
C42 H42C 0.9800 .
C43 C49 1.345(15) .
C43 C48 1.405(12) .
C43 C44 1.431(12) .
C43 H43 0.9675 .
C44 C45 1.348(10) .
C44 H44 0.9500 .
C45 C46 1.374(11) .
C45 H45 0.9500 .
C46 C47 1.323(12) .
C46 C49A 1.36(2) .
C46 H46 0.9869 .
C47 C48 1.341(13) .
C47 H47 0.9500 .
C48 H48 0.9500 .
C49 H43 0.3826 .
C49 H49A 0.9800 .
C49 H49B 0.9800 .
C49 H49C 0.9800 .
C49A H46 0.5069 .
C49A H49D 0.9800 .
C49A H49E 0.9800 .
C49A H49F 0.9800 .
C100 C104 1.38(3) 2_766
C100 C103 1.39(3) 2_766
C100 C102 1.40(3) .
C100 C104 1.46(2) .
C101 C102 1.39(2) .
C101 C104 1.42(3) 2_766
C101 C103 1.46(3) .
C102 C104 1.27(3) 2_766
C103 C100 1.39(3) 2_766
C103 C104 1.47(4) 2_766
C104 C102 1.27(3) 2_766
C104 C100 1.38(3) 2_766
C104 C101 1.42(3) 2_766
C104 C103 1.47(4) 2_766
C104 C104 1.48(6) 2_766
